data_2022746
loop_
_publ_author_name
'Vinaya, ?'
'Anil Kumar, Haleyur G.'
'Mohan Kumar, Thaluru M.'
'Lakshmana, Beliyaiah'
'Basavaraju, Yeriyur B.'
'Yathirajan, Hemmige S.'
'Parkin, Sean'

_publ_section_title
;
 Syntheses, crystal structures and Hirshfeld surface analyses of four
 mol-ecular salts of amitriptynol.
;
_journal_coeditor_code HB8061
_journal_issue 'Pt 5'
_journal_name_full 'Acta crystallographica. Section E, Crystallographic communications'
_journal_page_first 451
_journal_page_last 457
_journal_paper_doi 10.1107/S2056989023003225
_journal_volume 79
_journal_year 2023
_chemical_formula_iupac 'C20 H26 N O +, C5 H3 O2 S -, H2 O'
_chemical_formula_moiety 'C20 H26 N O +, C5 H3 O2 S -, H2 O'
_chemical_formula_sum 'C25 H31 N O4 S'
_chemical_formula_weight 441.57
_chemical_name_common
;
Amitriptynolium thiophene-2-carboxylate monohydrate
;
_chemical_name_systematic
'(3-{2-Hydroxytricyclo[9.4.0.0^3,8^]pentadeca-1(11),3,5,7,12,14-hexaen-2-yl}propyl)dimethylazanium thiophene-2-carboxylate monohydrate'
_space_group_crystal_system orthorhombic
_space_group_IT_number 19
_space_group_name_Hall 'P 2ac 2ab'
_space_group_name_H-M_alt 'P 21 21 21'
_atom_sites_solution_hydrogens mixed
_atom_sites_solution_primary direct
_atom_sites_solution_secondary difmap
_audit_creation_method 'SHELXL-2019/2 and CIFFIX'
_cell_angle_alpha 90
_cell_angle_beta 90
_cell_angle_gamma 90
_cell_formula_units_Z 4
_cell_length_a 6.1659(5)
_cell_length_b 13.1299(12)
_cell_length_c 27.698(2)
_cell_measurement_reflns_used 9921
_cell_measurement_temperature 90.0(2)
_cell_measurement_theta_max 27.51
_cell_measurement_theta_min 2.70
_cell_volume 2242.4(3)
_computing_cell_refinement
;
<i>APEX3</i> (Bruker, 2016)
;
_computing_data_collection
;
<i>APEX3</i> (Bruker, 2016)
;
_computing_data_reduction
;
<i>APEX3</i> (Bruker, 2016)
;
_computing_molecular_graphics
;
<i>XP</i> in <i>SHELXTL</i> (Sheldrick, 2008)
;
_computing_publication_material
;
<i>SHELX</i> (Sheldrick, 2008) and <i>publCIF</i> (Westrip,
2010)
;
_computing_structure_refinement
;
<i>SHELXL2019/2</i> (Sheldrick, 2015b)
;
_computing_structure_solution
;
<i>SHELXT</i> (Sheldrick, 2015a)
;
_diffrn_ambient_temperature 90.0(2)
_diffrn_detector_area_resol_mean 7.41
_diffrn_measured_fraction_theta_full 0.999
_diffrn_measured_fraction_theta_max 0.998
_diffrn_measurement_device_type 'Bruker D8 Venture dual source'
_diffrn_measurement_method '\f and \w scans'
_diffrn_radiation_type MoK\a
_diffrn_radiation_wavelength 0.71073
_diffrn_reflns_av_R_equivalents 0.0424
_diffrn_reflns_av_unetI/netI 0.0273
_diffrn_reflns_limit_h_max 7
_diffrn_reflns_limit_h_min -8
_diffrn_reflns_limit_k_max 17
_diffrn_reflns_limit_k_min -17
_diffrn_reflns_limit_l_max 36
_diffrn_reflns_limit_l_min -36
_diffrn_reflns_number 43123
_diffrn_reflns_theta_full 25.242
_diffrn_reflns_theta_max 27.526
_diffrn_reflns_theta_min 2.137
_diffrn_source microsource
_exptl_absorpt_coefficient_mu 0.176
_exptl_absorpt_correction_T_max 0.959
_exptl_absorpt_correction_T_min 0.852
_exptl_absorpt_correction_type multi-scan
_exptl_absorpt_process_details
;
(<i>SADABS</i>; Krause <i>et al.</i>,  2015)
;
_exptl_crystal_colour colourless
_exptl_crystal_density_diffrn 1.308
_exptl_crystal_description tablet
_exptl_crystal_F_000 944
_exptl_crystal_size_max 0.270
_exptl_crystal_size_mid 0.130
_exptl_crystal_size_min 0.040
_refine_diff_density_max 0.188
_refine_diff_density_min -0.186
_refine_ls_abs_structure_details
;
Twinned by inversion.
;
_refine_ls_abs_structure_Flack 0.30(7)
_refine_ls_extinction_method none
_refine_ls_goodness_of_fit_ref 1.057
_refine_ls_hydrogen_treatment mixed
_refine_ls_matrix_type full
_refine_ls_number_parameters 315
_refine_ls_number_reflns 5133
_refine_ls_number_restraints 10
_refine_ls_restrained_S_all 1.056
_refine_ls_R_factor_all 0.0331
_refine_ls_R_factor_gt 0.0284
_refine_ls_shift/su_max 0.001
_refine_ls_shift/su_mean 0.000
_refine_ls_structure_factor_coef Fsqd
_refine_ls_weighting_details 'w=1/[\s^2^(Fo^2^)+(0.0234P)^2^+0.4590P] where P=(Fo^2^+2Fc^2^)/3'
_refine_ls_weighting_scheme calc
_refine_ls_wR_factor_gt 0.0594
_refine_ls_wR_factor_ref 0.0616
_reflns_number_gt 4772
_reflns_number_total 5133
_reflns_threshold_expression 'I > 2\s(I)'
_cod_data_source_file hb8061sup1.cif
_cod_data_source_block IV
_cod_depositor_comments 'Adding full bibliography for 2022743--2022746.cif.'
_cod_original_cell_volume 2242.3(3)
_cod_database_code 2022746
_cod_database_fobs_code 2022746
_shelx_space_group_comment
;
The symmetry employed for this shelxl refinement is uniquely defined
by the following loop, which should always be used as a source of
symmetry information in preference to the above space-group names.
They are only intended as comments.
;
_shelx_estimated_absorpt_t_min 0.954
_shelx_estimated_absorpt_t_max 0.993

loop_
_space_group_symop_operation_xyz
'x, y, z'
'-x+1/2, -y, z+1/2'
'-x, y+1/2, -z+1/2'
'x+1/2, -y+1/2, -z'

loop_
_atom_site_type_symbol
_atom_site_label
_atom_site_fract_x
_atom_site_fract_y
_atom_site_fract_z
_atom_site_U_iso_or_equiv
_atom_site_adp_type
_atom_site_calc_flag
_atom_site_occupancy
_atom_site_disorder_assembly
_atom_site_disorder_group
O O1 0.0126(2) 0.58778(10) 0.63942(4) 0.0166(3) Uani d 1 . .
H H1O 0.004(4) 0.6031(17) 0.6681(8) 0.029(6) Uiso d 1 . .
N N1 0.4459(3) 0.42400(12) 0.73556(5) 0.0181(3) Uani d 1 . .
H H1N 0.414(3) 0.4876(19) 0.7500(7) 0.028(6) Uiso d 1 . .
C C1 0.1911(3) 0.74788(14) 0.61758(6) 0.0145(4) Uani d 1 . .
C C2 0.0149(3) 0.79475(14) 0.64074(6) 0.0181(4) Uani d 1 . .
H H2 -0.091994 0.753200 0.655643 0.022 Uiso calc 1 . .
C C3 -0.0081(3) 0.89955(15) 0.64259(6) 0.0215(4) Uani d 1 . .
H H3 -0.131587 0.928973 0.657624 0.026 Uiso calc 1 . .
C C4 0.1494(3) 0.96115(15) 0.62245(6) 0.0219(4) Uani d 1 . .
H H4 0.138751 1.033189 0.624603 0.026 Uiso calc 1 . .
C C5 0.3224(3) 0.91624(15) 0.59916(6) 0.0199(4) Uani d 1 . .
H H5 0.430753 0.958886 0.585524 0.024 Uiso calc 1 . .
C C6 0.3454(3) 0.81054(14) 0.59471(6) 0.0166(4) Uani d 1 . .
C C7 0.5327(3) 0.77912(15) 0.56226(6) 0.0193(4) Uani d 1 . .
H H7A 0.661250 0.818537 0.572726 0.023 Uiso calc 1 . .
H H7B 0.496813 0.802372 0.529210 0.023 Uiso calc 1 . .
C C8 0.6028(3) 0.66828(15) 0.55839(6) 0.0181(4) Uani d 1 . .
H H8A 0.723454 0.663333 0.534937 0.022 Uiso calc 1 . .
H H8B 0.658328 0.645680 0.590169 0.022 Uiso calc 1 . .
C C9 0.4243(3) 0.59754(14) 0.54289(6) 0.0171(4) Uani d 1 . .
C C10 0.4468(3) 0.54576(15) 0.49902(6) 0.0212(4) Uani d 1 . .
H H10 0.573560 0.556479 0.480189 0.025 Uiso calc 1 . .
C C11 0.2895(3) 0.47934(15) 0.48231(6) 0.0229(4) Uani d 1 . .
H H11 0.308467 0.444647 0.452511 0.027 Uiso calc 1 . .
C C12 0.1043(3) 0.46409(15) 0.50952(6) 0.0204(4) Uani d 1 . .
H H12 -0.005380 0.418995 0.498405 0.025 Uiso calc 1 . .
C C13 0.0789(3) 0.51493(14) 0.55318(6) 0.0170(4) Uani d 1 . .
H H13 -0.048939 0.504153 0.571617 0.020 Uiso calc 1 . .
C C14 0.2371(3) 0.58134(14) 0.57047(6) 0.0148(4) Uani d 1 . .
C C15 0.2083(3) 0.63035(14) 0.62048(6) 0.0141(3) Uani d 1 . .
C C16 0.3924(3) 0.59993(14) 0.65624(6) 0.0153(4) Uani d 1 . .
H H16A 0.518832 0.645177 0.651203 0.018 Uiso calc 1 . .
H H16B 0.340931 0.609543 0.689787 0.018 Uiso calc 1 . .
C C17 0.4623(3) 0.48945(14) 0.64929(6) 0.0176(4) Uani d 1 . .
H H17A 0.331425 0.448170 0.642543 0.021 Uiso calc 1 . .
H H17B 0.556508 0.485789 0.620391 0.021 Uiso calc 1 . .
C C18 0.5823(3) 0.44131(15) 0.69130(6) 0.0177(4) Uani d 1 . .
H H18A 0.642223 0.375076 0.680643 0.021 Uiso calc 1 . .
H H18B 0.705992 0.485638 0.700092 0.021 Uiso calc 1 . .
C C19 0.2363(3) 0.37253(17) 0.72515(7) 0.0252(4) Uani d 1 . .
H H19A 0.143055 0.418364 0.706473 0.038 Uiso calc 1 . .
H H19B 0.164428 0.354959 0.755588 0.038 Uiso calc 1 . .
H H19C 0.263284 0.310346 0.706529 0.038 Uiso calc 1 . .
C C20 0.5736(4) 0.36513(18) 0.77156(7) 0.0337(5) Uani d 1 . .
H H20A 0.489898 0.358568 0.801467 0.051 Uiso calc 1 . .
H H20B 0.709976 0.400774 0.778277 0.051 Uiso calc 1 . .
H H20C 0.605215 0.297237 0.758641 0.051 Uiso calc 1 . .
O O2 0.3116(2) 0.58314(11) 0.78720(5) 0.0226(3) Uani d 1 . .
O O3 0.6468(2) 0.63027(12) 0.80797(5) 0.0242(3) Uani d 1 . .
C C21 0.4471(3) 0.62759(14) 0.81440(6) 0.0170(4) Uani d 1 . .
C C22 0.3557(6) 0.6824(7) 0.8572(3) 0.0153(5) Uani d 0.899(3) A 1
S S1 0.53403(11) 0.72881(9) 0.89993(2) 0.01932(17) Uani d 0.899(3) A 1
C C23 0.3261(4) 0.7847(2) 0.93133(10) 0.0216(6) Uani d 0.899(3) A 1
H H23 0.345230 0.822272 0.960340 0.026 Uiso calc 0.899(3) A 1
C C24 0.1299(4) 0.7691(4) 0.90976(12) 0.0214(6) Uani d 0.899(3) A 1
H H24 -0.003283 0.795199 0.921778 0.026 Uiso calc 0.899(3) A 1
C C25 0.1477(15) 0.7099(11) 0.8678(4) 0.0232(11) Uani d 0.899(3) A 1
H H25 0.026638 0.690741 0.848600 0.028 Uiso calc 0.899(3) A 1
C C22' 0.388(5) 0.678(7) 0.857(2) 0.0153(5) Uani d 0.101(3) A 2
S S1' 0.118(4) 0.707(3) 0.8642(10) 0.0232(11) Uani d 0.101(3) A 2
C C23' 0.171(4) 0.770(4) 0.9170(13) 0.0214(6) Uani d 0.101(3) A 2
H H23' 0.062801 0.799212 0.937142 0.026 Uiso calc 0.101(3) A 2
C C24' 0.387(4) 0.775(3) 0.9266(10) 0.0216(6) Uani d 0.101(3) A 2
H H24' 0.447583 0.807427 0.954137 0.026 Uiso calc 0.101(3) A 2
C C25' 0.511(4) 0.726(4) 0.8910(12) 0.01932(17) Uani d 0.101(3) A 2
H H25' 0.664620 0.725448 0.890806 0.023 Uiso calc 0.101(3) A 2
O O1W 0.9441(3) 0.62270(13) 0.73651(5) 0.0304(4) Uani d 1 . .
H H1W 0.834(5) 0.619(2) 0.7559(10) 0.058(9) Uiso d 1 . .
H H2W 1.053(5) 0.614(2) 0.7533(11) 0.056(9) Uiso d 1 . .

loop_
_atom_site_aniso_label
_atom_site_aniso_U_11
_atom_site_aniso_U_22
_atom_site_aniso_U_33
_atom_site_aniso_U_12
_atom_site_aniso_U_13
_atom_site_aniso_U_23
O1 0.0163(6) 0.0188(7) 0.0148(6) -0.0031(5) 0.0036(5) -0.0023(5)
N1 0.0268(8) 0.0129(8) 0.0147(7) 0.0034(7) -0.0032(6) -0.0009(6)
C1 0.0163(8) 0.0145(10) 0.0128(7) 0.0022(7) -0.0036(6) -0.0008(6)
C2 0.0196(9) 0.0187(10) 0.0158(8) 0.0019(7) -0.0009(7) -0.0015(6)
C3 0.0250(10) 0.0214(10) 0.0180(8) 0.0085(8) -0.0037(7) -0.0040(7)
C4 0.0352(11) 0.0126(10) 0.0178(8) 0.0028(8) -0.0073(8) -0.0015(7)
C5 0.0262(9) 0.0163(10) 0.0172(8) -0.0039(8) -0.0056(8) 0.0017(7)
C6 0.0189(9) 0.0162(9) 0.0147(8) 0.0010(7) -0.0055(7) 0.0001(7)
C7 0.0175(8) 0.0204(10) 0.0198(8) -0.0030(8) -0.0001(7) 0.0037(7)
C8 0.0163(9) 0.0211(11) 0.0169(8) 0.0004(7) 0.0032(7) 0.0019(7)
C9 0.0192(9) 0.0164(10) 0.0158(8) 0.0041(7) 0.0012(7) 0.0018(7)
C10 0.0265(10) 0.0220(10) 0.0150(8) 0.0043(9) 0.0038(8) 0.0017(7)
C11 0.0358(11) 0.0184(10) 0.0145(8) 0.0037(8) 0.0014(8) -0.0030(7)
C12 0.0278(10) 0.0157(10) 0.0178(8) -0.0024(8) -0.0036(7) -0.0003(7)
C13 0.0205(9) 0.0142(9) 0.0164(8) 0.0007(7) 0.0011(7) 0.0018(7)
C14 0.0179(8) 0.0125(9) 0.0140(8) 0.0045(7) 0.0007(7) 0.0007(6)
C15 0.0141(8) 0.0148(9) 0.0135(7) -0.0007(7) 0.0012(6) 0.0002(7)
C16 0.0167(8) 0.0138(9) 0.0152(8) -0.0003(7) 0.0009(6) 0.0005(7)
C17 0.0228(9) 0.0156(9) 0.0142(7) 0.0028(8) 0.0017(7) -0.0004(7)
C18 0.0171(9) 0.0152(9) 0.0208(8) 0.0029(7) -0.0006(7) -0.0009(7)
C19 0.0296(11) 0.0199(11) 0.0262(9) -0.0055(9) 0.0056(8) -0.0005(8)
C20 0.0543(15) 0.0287(12) 0.0182(9) 0.0143(11) -0.0105(10) 0.0025(8)
O2 0.0240(7) 0.0234(8) 0.0206(6) 0.0040(6) -0.0017(5) -0.0063(6)
O3 0.0198(7) 0.0296(8) 0.0230(7) 0.0025(6) 0.0058(5) 0.0011(6)
C21 0.0212(9) 0.0131(9) 0.0167(8) 0.0030(8) 0.0032(7) 0.0034(7)
C22 0.0175(14) 0.0110(14) 0.0175(8) -0.0007(18) 0.0022(14) 0.0020(7)
S1 0.0196(3) 0.0193(3) 0.0191(4) -0.0007(3) -0.0014(2) -0.0019(3)
C23 0.0241(15) 0.0193(13) 0.0213(10) -0.0003(12) 0.0057(11) -0.0066(8)
C24 0.0202(13) 0.0190(10) 0.0252(15) 0.0006(14) 0.0037(10) -0.0035(12)
C25 0.028(3) 0.0164(12) 0.0247(19) -0.002(2) 0.0019(17) -0.0015(12)
C22' 0.0175(14) 0.0110(14) 0.0175(8) -0.0007(18) 0.0022(14) 0.0020(7)
S1' 0.028(3) 0.0164(12) 0.0247(19) -0.002(2) 0.0019(17) -0.0015(12)
C23' 0.0202(13) 0.0190(10) 0.0252(15) 0.0006(14) 0.0037(10) -0.0035(12)
C24' 0.0241(15) 0.0193(13) 0.0213(10) -0.0003(12) 0.0057(11) -0.0066(8)
C25' 0.0196(3) 0.0193(3) 0.0191(4) -0.0007(3) -0.0014(2) -0.0019(3)
O1W 0.0197(7) 0.0532(11) 0.0182(6) 0.0024(8) 0.0029(6) -0.0039(7)

loop_
_atom_type_symbol
_atom_type_description
_atom_type_scat_dispersion_real
_atom_type_scat_dispersion_imag
_atom_type_scat_source
C C 0.0033 0.0016 'International Tables Vol C Tables 4.2.6.8 and 6.1.1.4'
H H 0.0000 0.0000 'International Tables Vol C Tables 4.2.6.8 and 6.1.1.4'
N N 0.0061 0.0033 'International Tables Vol C Tables 4.2.6.8 and 6.1.1.4'
O O 0.0106 0.0060 'International Tables Vol C Tables 4.2.6.8 and 6.1.1.4'
S S 0.1246 0.1234 'International Tables Vol C Tables 4.2.6.8 and 6.1.1.4'

loop_
_geom_angle_atom_site_label_1
_geom_angle_atom_site_label_2
_geom_angle_atom_site_label_3
_geom_angle_site_symmetry_1
_geom_angle_site_symmetry_3
_geom_angle
_geom_angle_publ_flag
C15 O1 H1O . . 108.3(17) ?
C19 N1 C20 . . 110.74(17) ?
C19 N1 C18 . . 113.36(14) ?
C20 N1 C18 . . 109.20(15) ?
C19 N1 H1N . . 107.6(13) ?
C20 N1 H1N . . 106.5(13) ?
C18 N1 H1N . . 109.1(13) ?
C2 C1 C6 . . 118.18(17) ?
C2 C1 C15 . . 117.77(16) ?
C6 C1 C15 . . 124.00(15) ?
C3 C2 C1 . . 122.14(17) ?
C3 C2 H2 . . 118.9 ?
C1 C2 H2 . . 118.9 ?
C4 C3 C2 . . 119.67(18) ?
C4 C3 H3 . . 120.2 ?
C2 C3 H3 . . 120.2 ?
C5 C4 C3 . . 118.84(19) ?
C5 C4 H4 . . 120.6 ?
C3 C4 H4 . . 120.6 ?
C4 C5 C6 . . 122.90(18) ?
C4 C5 H5 . . 118.5 ?
C6 C5 H5 . . 118.5 ?
C5 C6 C1 . . 118.10(17) ?
C5 C6 C7 . . 113.43(16) ?
C1 C6 C7 . . 128.36(17) ?
C6 C7 C8 . . 121.10(15) ?
C6 C7 H7A . . 107.1 ?
C8 C7 H7A . . 107.1 ?
C6 C7 H7B . . 107.1 ?
C8 C7 H7B . . 107.1 ?
H7A C7 H7B . . 106.8 ?
C9 C8 C7 . . 113.79(15) ?
C9 C8 H8A . . 108.8 ?
C7 C8 H8A . . 108.8 ?
C9 C8 H8B . . 108.8 ?
C7 C8 H8B . . 108.8 ?
H8A C8 H8B . . 107.7 ?
C10 C9 C14 . . 118.78(18) ?
C10 C9 C8 . . 118.43(17) ?
C14 C9 C8 . . 122.79(15) ?
C11 C10 C9 . . 121.80(18) ?
C11 C10 H10 . . 119.1 ?
C9 C10 H10 . . 119.1 ?
C12 C11 C10 . . 119.20(17) ?
C12 C11 H11 . . 120.4 ?
C10 C11 H11 . . 120.4 ?
C11 C12 C13 . . 119.83(18) ?
C11 C12 H12 . . 120.1 ?
C13 C12 H12 . . 120.1 ?
C12 C13 C14 . . 121.39(17) ?
C12 C13 H13 . . 119.3 ?
C14 C13 H13 . . 119.3 ?
C13 C14 C9 . . 118.99(15) ?
C13 C14 C15 . . 119.39(15) ?
C9 C14 C15 . . 121.54(16) ?
O1 C15 C14 . . 105.33(14) ?
O1 C15 C1 . . 110.54(14) ?
C14 C15 C1 . . 112.21(14) ?
O1 C15 C16 . . 106.35(13) ?
C14 C15 C16 . . 112.40(14) ?
C1 C15 C16 . . 109.76(14) ?
C17 C16 C15 . . 111.67(14) ?
C17 C16 H16A . . 109.3 ?
C15 C16 H16A . . 109.3 ?
C17 C16 H16B . . 109.3 ?
C15 C16 H16B . . 109.3 ?
H16A C16 H16B . . 107.9 ?
C18 C17 C16 . . 115.93(14) ?
C18 C17 H17A . . 108.3 ?
C16 C17 H17A . . 108.3 ?
C18 C17 H17B . . 108.3 ?
C16 C17 H17B . . 108.3 ?
H17A C17 H17B . . 107.4 ?
N1 C18 C17 . . 114.57(15) ?
N1 C18 H18A . . 108.6 ?
C17 C18 H18A . . 108.6 ?
N1 C18 H18B . . 108.6 ?
C17 C18 H18B . . 108.6 ?
H18A C18 H18B . . 107.6 ?
N1 C19 H19A . . 109.5 ?
N1 C19 H19B . . 109.5 ?
H19A C19 H19B . . 109.5 ?
N1 C19 H19C . . 109.5 ?
H19A C19 H19C . . 109.5 ?
H19B C19 H19C . . 109.5 ?
N1 C20 H20A . . 109.5 ?
N1 C20 H20B . . 109.5 ?
H20A C20 H20B . . 109.5 ?
N1 C20 H20C . . 109.5 ?
H20A C20 H20C . . 109.5 ?
H20B C20 H20C . . 109.5 ?
O3 C21 O2 . . 125.44(17) ?
O3 C21 C22' . . 111.5(15) ?
O2 C21 C22' . . 123.0(16) ?
O3 C21 C22 . . 118.2(2) ?
O2 C21 C22 . . 116.4(2) ?
C25 C22 C21 . . 130.7(5) ?
C25 C22 S1 . . 111.0(4) ?
C21 C22 S1 . . 118.2(2) ?
C23 S1 C22 . . 91.31(12) ?
C24 C23 S1 . . 112.10(19) ?
C24 C23 H23 . . 123.9 ?
S1 C23 H23 . . 123.9 ?
C23 C24 C25 . . 112.1(4) ?
C23 C24 H24 . . 123.9 ?
C25 C24 H24 . . 123.9 ?
C22 C25 C24 . . 113.5(5) ?
C22 C25 H25 . . 123.3 ?
C24 C25 H25 . . 123.3 ?
C25' C22' C21 . . 131(3) ?
C25' C22' S1' . . 110.6(12) ?
C21 C22' S1' . . 117(2) ?
C23' S1' C22' . . 91.3(9) ?
C24' C23' S1' . . 112.1(13) ?
C24' C23' H23' . . 123.9 ?
S1' C23' H23' . . 123.9 ?
C23' C24' C25' . . 111.9(14) ?
C23' C24' H24' . . 124.0 ?
C25' C24' H24' . . 124.0 ?
C22' C25' C24' . . 113.5(15) ?
C22' C25' H25' . . 123.2 ?
C24' C25' H25' . . 123.2 ?
H1W O1W H2W . . 106(2) ?

loop_
_geom_bond_atom_site_label_1
_geom_bond_atom_site_label_2
_geom_bond_site_symmetry_2
_geom_bond_distance
_geom_bond_publ_flag
O1 C15 . 1.430(2) ?
O1 H1O . 0.82(2) ?
N1 C19 . 1.487(3) ?
N1 C20 . 1.487(2) ?
N1 C18 . 1.504(2) ?
N1 H1N . 0.95(2) ?
C1 C2 . 1.404(2) ?
C1 C6 . 1.408(3) ?
C1 C15 . 1.549(2) ?
C2 C3 . 1.384(3) ?
C2 H2 . 0.9500 ?
C3 C4 . 1.382(3) ?
C3 H3 . 0.9500 ?
C4 C5 . 1.379(3) ?
C4 H4 . 0.9500 ?
C5 C6 . 1.401(3) ?
C5 H5 . 0.9500 ?
C6 C7 . 1.521(3) ?
C7 C8 . 1.522(3) ?
C7 H7A . 0.9900 ?
C7 H7B . 0.9900 ?
C8 C9 . 1.502(3) ?
C8 H8A . 0.9900 ?
C8 H8B . 0.9900 ?
C9 C10 . 1.399(2) ?
C9 C14 . 1.401(2) ?
C10 C11 . 1.384(3) ?
C10 H10 . 0.9500 ?
C11 C12 . 1.383(3) ?
C11 H11 . 0.9500 ?
C12 C13 . 1.390(2) ?
C12 H12 . 0.9500 ?
C13 C14 . 1.393(3) ?
C13 H13 . 0.9500 ?
C14 C15 . 1.538(2) ?
C15 C16 . 1.559(2) ?
C16 C17 . 1.525(2) ?
C16 H16A . 0.9900 ?
C16 H16B . 0.9900 ?
C17 C18 . 1.517(2) ?
C17 H17A . 0.9900 ?
C17 H17B . 0.9900 ?
C18 H18A . 0.9900 ?
C18 H18B . 0.9900 ?
C19 H19A . 0.9800 ?
C19 H19B . 0.9800 ?
C19 H19C . 0.9800 ?
C20 H20A . 0.9800 ?
C20 H20B . 0.9800 ?
C20 H20C . 0.9800 ?
O2 C21 . 1.267(2) ?
O3 C21 . 1.245(2) ?
C21 C22' . 1.40(3) ?
C21 C22 . 1.496(3) ?
C22 C25 . 1.364(9) ?
C22 S1 . 1.727(3) ?
S1 C23 . 1.714(2) ?
C23 C24 . 1.365(3) ?
C23 H23 . 0.9500 ?
C24 C25 . 1.403(10) ?
C24 H24 . 0.9500 ?
C25 H25 . 0.9500 ?
C22' C25' . 1.367(16) ?
C22' S1' . 1.720(14) ?
S1' C23' . 1.716(13) ?
C23' C24' . 1.359(13) ?
C23' H23' . 0.9500 ?
C24' C25' . 1.402(16) ?
C24' H24' . 0.9500 ?
C25' H25' . 0.9500 ?
O1W H1W . 0.87(3) ?
O1W H2W . 0.83(3) ?

loop_
_geom_hbond_atom_site_label_D
_geom_hbond_atom_site_label_H
_geom_hbond_atom_site_label_A
_geom_hbond_site_symmetry_A
_geom_hbond_distance_DH
_geom_hbond_distance_HA
_geom_hbond_distance_DA
_geom_hbond_angle_DHA
_geom_hbond_publ_flag
O1 H1O O1W 1_455 0.82(2) 1.95(2) 2.7607(18) 170(2) yes
N1 H1N O2 . 0.95(2) 1.74(2) 2.664(2) 164(2) yes
C18 H18A S1'b 3_646 0.99 2.93 3.90(3) 167.3 yes
C18 H18B O1W . 0.99 2.53 3.495(3) 164.3 yes
C19 H19C O3 3_646 0.98 2.46 3.388(3) 157.6 yes
C25'b H25'b S1'b 1_655 0.95 2.90 3.82(3) 164.9 yes
O1W H1W O3 . 0.87(3) 1.85(3) 2.6993(19) 165(3) yes
O1W H2W O2 1_655 0.83(3) 1.89(3) 2.716(2) 174(3) yes

loop_
_geom_torsion_atom_site_label_1
_geom_torsion_atom_site_label_2
_geom_torsion_atom_site_label_3
_geom_torsion_atom_site_label_4
_geom_torsion_site_symmetry_1
_geom_torsion_site_symmetry_2
_geom_torsion_site_symmetry_3
_geom_torsion_site_symmetry_4
_geom_torsion
_geom_torsion_publ_flag
C6 C1 C2 C3 . . . . -1.5(2) ?
C15 C1 C2 C3 . . . . 176.23(16) ?
C1 C2 C3 C4 . . . . -2.1(3) ?
C2 C3 C4 C5 . . . . 2.6(3) ?
C3 C4 C5 C6 . . . . 0.4(3) ?
C4 C5 C6 C1 . . . . -3.8(3) ?
C4 C5 C6 C7 . . . . 172.66(16) ?
C2 C1 C6 C5 . . . . 4.2(2) ?
C15 C1 C6 C5 . . . . -173.28(15) ?
C2 C1 C6 C7 . . . . -171.65(16) ?
C15 C1 C6 C7 . . . . 10.8(3) ?
C5 C6 C7 C8 . . . . 171.58(16) ?
C1 C6 C7 C8 . . . . -12.4(3) ?
C6 C7 C8 C9 . . . . 56.9(2) ?
C7 C8 C9 C10 . . . . 116.72(18) ?
C7 C8 C9 C14 . . . . -63.3(2) ?
C14 C9 C10 C11 . . . . 0.0(3) ?
C8 C9 C10 C11 . . . . 180.00(18) ?
C9 C10 C11 C12 . . . . 0.4(3) ?
C10 C11 C12 C13 . . . . -0.3(3) ?
C11 C12 C13 C14 . . . . -0.1(3) ?
C12 C13 C14 C9 . . . . 0.6(3) ?
C12 C13 C14 C15 . . . . -176.05(16) ?
C10 C9 C14 C13 . . . . -0.5(3) ?
C8 C9 C14 C13 . . . . 179.54(17) ?
C10 C9 C14 C15 . . . . 176.04(16) ?
C8 C9 C14 C15 . . . . -3.9(3) ?
C13 C14 C15 O1 . . . . 2.8(2) ?
C9 C14 C15 O1 . . . . -173.68(15) ?
C13 C14 C15 C1 . . . . -117.49(18) ?
C9 C14 C15 C1 . . . . 66.0(2) ?
C13 C14 C15 C16 . . . . 118.22(18) ?
C9 C14 C15 C16 . . . . -58.3(2) ?
C2 C1 C15 O1 . . . . 11.1(2) ?
C6 C1 C15 O1 . . . . -171.35(15) ?
C2 C1 C15 C14 . . . . 128.37(16) ?
C6 C1 C15 C14 . . . . -54.1(2) ?
C2 C1 C15 C16 . . . . -105.89(17) ?
C6 C1 C15 C16 . . . . 71.6(2) ?
O1 C15 C16 C17 . . . . 77.64(17) ?
C14 C15 C16 C17 . . . . -37.1(2) ?
C1 C15 C16 C17 . . . . -162.76(14) ?
C15 C16 C17 C18 . . . . -160.52(15) ?
C19 N1 C18 C17 . . . . 49.0(2) ?
C20 N1 C18 C17 . . . . 172.95(16) ?
C16 C17 C18 N1 . . . . 68.6(2) ?
O3 C21 C22 C25 . . . . 164.9(11) ?
O2 C21 C22 C25 . . . . -14.1(14) ?
O3 C21 C22 S1 . . . . -9.9(9) ?
O2 C21 C22 S1 . . . . 171.0(5) ?
C25 C22 S1 C23 . . . . -0.2(9) ?
C21 C22 S1 C23 . . . . 175.7(7) ?
C22 S1 C23 C24 . . . . -0.4(5) ?
S1 C23 C24 C25 . . . . 0.9(8) ?
C21 C22 C25 C24 . . . . -174.5(9) ?
S1 C22 C25 C24 . . . . 0.7(14) ?
C23 C24 C25 C22 . . . . -1.0(13) ?
O3 C21 C22' C25' . . . . -2(12) ?
O2 C21 C22' C25' . . . . 177(8) ?
O3 C21 C22' S1' . . . . 165(5) ?
O2 C21 C22' S1' . . . . -16(10) ?
C25' C22' S1' C23' . . . . -6(7) ?
C21 C22' S1' C23' . . . . -176(7) ?
C22' S1' C23' C24' . . . . 4(6) ?
S1' C23' C24' C25' . . . . 0(6) ?
C21 C22' C25' C24' . . . . 175(8) ?
S1' C22' C25' C24' . . . . 7(9) ?
C23' C24' C25' C22' . . . . -5(8) ?
